data_4038898
loop_
_publ_author_name
'Kumar, Anuj'
'Kumar, Manoj'
'Verma, Akhilesh K.'

_publ_section_title
;
 Well-Defined Palladium N-Heterocyclic Carbene Complexes: Direct C--H Bond
 Arylation of Heteroarenes
;
_journal_name_full 'The Journal of Organic Chemistry'
_journal_paper_doi 10.1021/acs.joc.0c02024
_journal_year 2020
_chemical_formula_moiety 'C51 H47 Cl2 N2 P Pd'
_chemical_formula_sum 'C51 H47 Cl2 N2 P Pd'
_chemical_formula_weight 896.17
_space_group_crystal_system monoclinic
_space_group_IT_number 14
_space_group_name_Hall '-P 2ybc'
_space_group_name_H-M_alt 'P 1 21/c 1'
_atom_sites_solution_hydrogens geom
_audit_creation_date 2019-12-22
_audit_creation_method
;
Olex2 1.2
(compiled 2018.05.29 svn.r3508 for OlexSys, GUI svn.r5506)
;
_cell_angle_alpha 90
_cell_angle_beta 94.969(3)
_cell_angle_gamma 90
_cell_formula_units_Z 4
_cell_length_a 15.5895(5)
_cell_length_b 14.6791(6)
_cell_length_c 19.4121(7)
_cell_measurement_reflns_used 11162
_cell_measurement_temperature 298(2)
_cell_measurement_theta_max 29.599
_cell_measurement_theta_min 3.070
_cell_volume 4425.6(3)
_computing_molecular_graphics 'Olex2 (Dolomanov et al., 2009)'
_computing_publication_material 'Olex2 (Dolomanov et al., 2009)'
_computing_structure_refinement 'ShelXL (Sheldrick, 2015)'
_diffrn_ambient_temperature 298.15
_diffrn_measured_fraction_theta_full 0.998
_diffrn_measured_fraction_theta_max 0.897
_diffrn_measurement_device_type 'CCD area detector'
_diffrn_measurement_method 'phi and omega scans'
_diffrn_radiation_type MoK\a
_diffrn_radiation_wavelength 0.71073
_diffrn_reflns_av_R_equivalents 0.0353
_diffrn_reflns_av_unetI/netI 0.0374
_diffrn_reflns_Laue_measured_fraction_full 0.998
_diffrn_reflns_Laue_measured_fraction_max 0.897
_diffrn_reflns_limit_h_max 21
_diffrn_reflns_limit_h_min -21
_diffrn_reflns_limit_k_max 19
_diffrn_reflns_limit_k_min -20
_diffrn_reflns_limit_l_max 26
_diffrn_reflns_limit_l_min -25
_diffrn_reflns_number 45098
_diffrn_reflns_point_group_measured_fraction_full 0.998
_diffrn_reflns_point_group_measured_fraction_max 0.897
_diffrn_reflns_theta_full 25.242
_diffrn_reflns_theta_max 29.599
_diffrn_reflns_theta_min 3.070
_diffrn_source 'fine-focus sealed tube'
_exptl_absorpt_coefficient_mu 0.613
_exptl_absorpt_correction_T_max 0.993
_exptl_absorpt_correction_T_min 0.988
_exptl_absorpt_correction_type empirical
_exptl_crystal_colour colourless
_exptl_crystal_colour_primary colourless
_exptl_crystal_density_diffrn 1.345
_exptl_crystal_description needle
_exptl_crystal_F_000 1848
_exptl_crystal_size_max 0.02
_exptl_crystal_size_mid 0.016
_exptl_crystal_size_min 0.012
_refine_diff_density_max 0.435
_refine_diff_density_min -0.482
_refine_diff_density_rms 0.065
_refine_ls_extinction_method none
_refine_ls_goodness_of_fit_ref 1.045
_refine_ls_hydrogen_treatment constr
_refine_ls_matrix_type full
_refine_ls_number_parameters 517
_refine_ls_number_reflns 11162
_refine_ls_number_restraints 0
_refine_ls_restrained_S_all 1.045
_refine_ls_R_factor_all 0.0644
_refine_ls_R_factor_gt 0.0451
_refine_ls_shift/su_max 0.003
_refine_ls_shift/su_mean 0.000
_refine_ls_structure_factor_coef Fsqd
_refine_ls_weighting_details 'w=1/[\s^2^(Fo^2^)+(0.0367P)^2^+3.2425P] where P=(Fo^2^+2Fc^2^)/3'
_refine_ls_weighting_scheme calc
_refine_ls_wR_factor_gt 0.0931
_refine_ls_wR_factor_ref 0.1024
_reflns_Friedel_coverage 0.000
_reflns_number_gt 8706
_reflns_number_total 11162
_reflns_threshold_expression 'I > 2\s(I)'
_cod_data_source_file jo0c02024_si_004.cif
_cod_data_source_block av_ak_94b
_cod_database_code 4038898
_shelx_shelxl_version_number 2018/3
_shelx_space_group_comment
;
The symmetry employed for this shelxl refinement is uniquely defined
by the following loop, which should always be used as a source of
symmetry information in preference to the above space-group names.
They are only intended as comments.
;
_shelx_estimated_absorpt_t_max 0.993
_shelx_estimated_absorpt_t_min 0.988
_olex2_refinement_description
;
1. Fixed Uiso
 At 1.2 times of:
  All C(H) groups, All C(H,H) groups, All C(H,H,H,H) groups
 At 1.5 times of:
  All C(H,H,H) groups
2. Others
 Fixed Sof: C34B(0.5) H34A(0.5) H34B(0.5) C35B(0.5) H35A(0.5) H35B(0.5)
 H35C(0.5) H40C(0.5) H40D(0.5) H40A(0.5) H40B(0.5) C41B(0.5) H41A(0.5)
 H41B(0.5) H41C(0.5) H44C(0.5) H44D(0.5) H44A(0.5) H44B(0.5) C45B(0.5)
 H45A(0.5) H45B(0.5) H45C(0.5) C35A(0.5) H35D(0.5) H35E(0.5) H35F(0.5)
 C34A(0.5) H34C(0.5) H34D(0.5) C41A(0.5) H41D(0.5) H41E(0.5) H41F(0.5)
 C45A(0.5) H45D(0.5) H45E(0.5) H45F(0.5)
3.a Secondary CH2 refined with riding coordinates:
 C34B(H34A,H34B), C40(H40C,H40D), C40(H40A,H40B), C44(H44C,H44D), C44(H44A,
 H44B), C50(H50A,H50B), C34A(H34C,H34D)
3.b Aromatic/amide H refined with riding coordinates:
 C5(H5), C6(H6), C7(H7), C11(H11), C12(H12), C13(H13), C15(H15), C16(H16),
 C17(H17), C18(H18), C19(H19), C21(H21), C22(H22), C23(H23), C24(H24), C25(H25),
  C27(H27), C28(H28), C29(H29), C30(H30), C31(H31), C36(H36), C37(H37),
 C38(H38), C46(H46), C47(H47), C48(H48)
3.c Idealised Me refined as rotating group:
 C35B(H35A,H35B,H35C), C41B(H41A,H41B,H41C), C45B(H45A,H45B,H45C), C51(H51A,
 H51B,H51C), C35A(H35D,H35E,H35F), C41A(H41D,H41E,H41F), C45A(H45D,H45E,H45F)
;
_olex2_submission_special_instructions 'No special instructions were received'

loop_
_space_group_symop_operation_xyz
'x, y, z'
'-x, y+1/2, -z+1/2'
'-x, -y, -z'
'x, -y-1/2, z-1/2'

loop_
_atom_site_label
_atom_site_type_symbol
_atom_site_fract_x
_atom_site_fract_y
_atom_site_fract_z
_atom_site_U_iso_or_equiv
_atom_site_adp_type
_atom_site_occupancy
_atom_site_site_symmetry_order
_atom_site_calc_flag
_atom_site_refinement_flags_posn
_atom_site_refinement_flags_adp
_atom_site_refinement_flags_occupancy
_atom_site_disorder_assembly
_atom_site_disorder_group
Pd1 Pd 0.18357(2) 0.36282(2) 0.30457(2) 0.03569(7) Uani 1 1 d . . . . .
Cl00 Cl 0.17617(6) 0.23827(7) 0.23426(5) 0.0811(3) Uani 1 1 d . . . . .
Cl02 Cl 0.18997(5) 0.48839(5) 0.37535(4) 0.05690(19) Uani 1 1 d . . . . .
P1 P 0.05100(4) 0.41759(5) 0.25962(3) 0.03660(15) Uani 1 1 d . . . . .
N1 N 0.37756(13) 0.36977(15) 0.33009(11) 0.0414(5) Uani 1 1 d . . . . .
N2 N 0.32926(13) 0.25520(14) 0.38570(10) 0.0374(5) Uani 1 1 d . . . . .
C1 C 0.30390(15) 0.32525(18) 0.34337(12) 0.0364(5) Uani 1 1 d . . . . .
C2 C 0.41767(16) 0.25617(19) 0.39866(13) 0.0409(6) Uani 1 1 d . . . . .
C3 C 0.44758(16) 0.3270(2) 0.36398(13) 0.0431(6) Uani 1 1 d . . . . .
C4 C 0.54124(17) 0.3336(2) 0.37700(14) 0.0481(7) Uani 1 1 d . . . . .
C5 C 0.60548(19) 0.3886(3) 0.35859(17) 0.0652(9) Uani 1 1 d . . . . .
H5 H 0.593580 0.437199 0.328495 0.078 Uiso 1 1 calc R . . . .
C6 C 0.6907(2) 0.3707(3) 0.3860(2) 0.0789(11) Uani 1 1 d . . . . .
H6 H 0.734930 0.408107 0.373492 0.095 Uiso 1 1 calc R . . . .
C7 C 0.7099(2) 0.3007(3) 0.4300(2) 0.0771(11) Uani 1 1 d . . . . .
H7 H 0.766733 0.291318 0.447149 0.093 Uiso 1 1 calc R . . . .
C8 C 0.6450(2) 0.2415(3) 0.45040(17) 0.0616(9) Uani 1 1 d . . . . .
C9 C 0.56176(17) 0.2602(2) 0.42250(14) 0.0471(7) Uani 1 1 d . . . . .
C10 C 0.48844(18) 0.2096(2) 0.43846(13) 0.0450(6) Uani 1 1 d . . . . .
C11 C 0.4994(2) 0.1389(2) 0.48327(16) 0.0593(8) Uani 1 1 d . . . . .
H11 H 0.452665 0.104817 0.495254 0.071 Uiso 1 1 calc R . . . .
C12 C 0.5844(3) 0.1185(3) 0.51140(19) 0.0760(11) Uani 1 1 d . . . . .
H12 H 0.592464 0.069563 0.541721 0.091 Uiso 1 1 calc R . . . .
C13 C 0.6543(2) 0.1671(3) 0.4960(2) 0.0763(11) Uani 1 1 d . . . . .
H13 H 0.708677 0.151077 0.515724 0.092 Uiso 1 1 calc R . . . .
C14 C 0.06508(17) 0.51405(19) 0.20343(13) 0.0430(6) Uani 1 1 d . . . . .
C15 C 0.14634(19) 0.5458(2) 0.19476(16) 0.0550(8) Uani 1 1 d . . . . .
H15 H 0.193793 0.520171 0.219935 0.066 Uiso 1 1 calc R . . . .
C16 C 0.1578(2) 0.6157(3) 0.14872(19) 0.0709(10) Uani 1 1 d . . . . .
H16 H 0.213114 0.636151 0.142629 0.085 Uiso 1 1 calc R . . . .
C17 C 0.0892(2) 0.6549(3) 0.11230(19) 0.0731(10) Uani 1 1 d . . . . .
H17 H 0.097517 0.702042 0.081545 0.088 Uiso 1 1 calc R . . . .
C18 C 0.0078(3) 0.6250(3) 0.1210(2) 0.0813(12) Uani 1 1 d . . . . .
H18 H -0.039321 0.652399 0.096610 0.098 Uiso 1 1 calc R . . . .
C19 C -0.0047(2) 0.5544(2) 0.16556(17) 0.0654(9) Uani 1 1 d . . . . .
H19 H -0.060116 0.533458 0.170443 0.078 Uiso 1 1 calc R . . . .
C20 C -0.01986(18) 0.34444(19) 0.20429(14) 0.0468(6) Uani 1 1 d . . . . .
C21 C -0.0892(3) 0.3015(3) 0.22657(19) 0.0803(12) Uani 1 1 d . . . . .
H21 H -0.104584 0.311562 0.271175 0.096 Uiso 1 1 calc R . . . .
C22 C -0.1378(3) 0.2419(3) 0.1824(2) 0.1077(17) Uani 1 1 d . . . . .
H22 H -0.184717 0.211797 0.198368 0.129 Uiso 1 1 calc R . . . .
C23 C -0.1178(3) 0.2275(3) 0.1176(2) 0.0975(15) Uani 1 1 d . . . . .
H23 H -0.150249 0.187633 0.088672 0.117 Uiso 1 1 calc R . . . .
C24 C -0.0496(4) 0.2717(4) 0.0949(2) 0.1110(17) Uani 1 1 d . . . . .
H24 H -0.036129 0.263322 0.049568 0.133 Uiso 1 1 calc R . . . .
C25 C -0.0001(3) 0.3289(3) 0.13790(19) 0.0885(13) Uani 1 1 d . . . . .
H25 H 0.047543 0.357494 0.121748 0.106 Uiso 1 1 calc R . . . .
C26 C -0.01356(16) 0.45291(18) 0.32835(13) 0.0385(6) Uani 1 1 d . . . . .
C27 C -0.01467(19) 0.3965(2) 0.38496(15) 0.0514(7) Uani 1 1 d . . . . .
H27 H 0.016825 0.342645 0.386622 0.062 Uiso 1 1 calc R . . . .
C28 C -0.0622(2) 0.4194(2) 0.43940(15) 0.0593(8) Uani 1 1 d . . . . .
H28 H -0.063047 0.380447 0.477151 0.071 Uiso 1 1 calc R . . . .
C29 C -0.1075(2) 0.4979(2) 0.43796(16) 0.0619(9) Uani 1 1 d . . . . .
H29 H -0.139727 0.513065 0.474473 0.074 Uiso 1 1 calc R . . . .
C30 C -0.1057(2) 0.5547(3) 0.38276(18) 0.0734(10) Uani 1 1 d . . . . .
H30 H -0.136717 0.608935 0.381912 0.088 Uiso 1 1 calc R . . . .
C31 C -0.0586(2) 0.5332(2) 0.32795(16) 0.0574(8) Uani 1 1 d . . . . .
H31 H -0.057476 0.573049 0.290801 0.069 Uiso 1 1 calc R . . . .
C32 C 0.38223(17) 0.4537(2) 0.29152(14) 0.0499(7) Uani 1 1 d . . . . .
C33 C 0.3921(2) 0.5347(3) 0.32816(18) 0.0703(10) Uani 1 1 d . . . . .
C34B C 0.3874(4) 0.5458(5) 0.4098(3) 0.0498(16) Uiso 0.5 1 d . . P A 1
H34A H 0.341185 0.586948 0.419327 0.060 Uiso 0.5 1 calc R . P A 1
H34B H 0.377282 0.487334 0.430903 0.060 Uiso 0.5 1 calc R . P A 1
C35B C 0.4065(9) 0.6122(9) 0.4360(7) 0.144(4) Uiso 0.5 1 d . . P A 2
H35A H 0.358331 0.644926 0.414014 0.216 Uiso 0.5 1 calc GR . P A 2
H35B H 0.457824 0.647960 0.434358 0.216 Uiso 0.5 1 calc GR . P A 2
H35C H 0.396691 0.600409 0.483366 0.216 Uiso 0.5 1 calc GR . P A 2
C36 C 0.3952(3) 0.6148(3) 0.2904(3) 0.1036(17) Uani 1 1 d . . . . .
H36 H 0.400195 0.670284 0.313498 0.124 Uiso 1 1 calc R . . . .
C37 C 0.3909(3) 0.6131(4) 0.2204(3) 0.1127(19) Uani 1 1 d . . . . .
H37 H 0.392828 0.667581 0.196167 0.135 Uiso 1 1 calc R . . . .
C38 C 0.3840(3) 0.5329(4) 0.1851(2) 0.0884(14) Uani 1 1 d . . . . .
H38 H 0.382475 0.533645 0.137070 0.106 Uiso 1 1 calc R . . . .
C39 C 0.37904(19) 0.4490(3) 0.21964(16) 0.0623(9) Uani 1 1 d . . . . .
C40 C 0.3736(3) 0.3616(3) 0.18126(18) 0.0838(13) Uani 1 1 d . . . . .
H40C H 0.357814 0.376374 0.133122 0.101 Uiso 0.5 1 calc R . P B 2
H40D H 0.325575 0.328066 0.197398 0.101 Uiso 0.5 1 calc R . P B 2
H40A H 0.340885 0.368384 0.136719 0.101 Uiso 0.5 1 calc R . P C 1
H40B H 0.347288 0.314492 0.207472 0.101 Uiso 0.5 1 calc R . P C 1
C41B C 0.4508(6) 0.2941(6) 0.1826(5) 0.083(2) Uiso 0.5 1 d . . P D 2
H41A H 0.503487 0.327810 0.181918 0.125 Uiso 0.5 1 calc GR . P D 2
H41B H 0.443866 0.255120 0.142770 0.125 Uiso 0.5 1 calc GR . P D 2
H41C H 0.452596 0.257830 0.223806 0.125 Uiso 0.5 1 calc GR . P D 2
C42 C 0.27606(17) 0.18839(19) 0.41606(14) 0.0445(6) Uani 1 1 d . . . . .
C43 C 0.2737(2) 0.1015(2) 0.38915(19) 0.0623(9) Uani 1 1 d . . . . .
C44 C 0.3197(3) 0.0789(3) 0.3269(2) 0.0932(14) Uani 1 1 d . . . . .
H44C H 0.331072 0.136902 0.305458 0.112 Uiso 0.5 1 calc R . P E 2
H44D H 0.375259 0.054992 0.344535 0.112 Uiso 0.5 1 calc R . P E 2
H44A H 0.381509 0.078691 0.338151 0.112 Uiso 0.5 1 calc R . P F 1
H44B H 0.305748 0.122715 0.290156 0.112 Uiso 0.5 1 calc R . P F 1
C45B C 0.2895(9) 0.0195(10) 0.2712(7) 0.152(5) Uiso 0.5 1 d . . P G 2
H45A H 0.321837 -0.036189 0.274315 0.228 Uiso 0.5 1 calc GR . P G 2
H45B H 0.296805 0.048654 0.227801 0.228 Uiso 0.5 1 calc GR . P G 2
H45C H 0.229590 0.006362 0.274186 0.228 Uiso 0.5 1 calc GR . P G 2
C46 C 0.2276(3) 0.0366(3) 0.4239(3) 0.0953(15) Uani 1 1 d . . . . .
H46 H 0.223231 -0.022567 0.406780 0.114 Uiso 1 1 calc R . . . .
C47 C 0.1894(3) 0.0580(4) 0.4816(4) 0.120(2) Uani 1 1 d . . . . .
H47 H 0.160913 0.013090 0.504584 0.144 Uiso 1 1 calc R . . . .
C48 C 0.1924(3) 0.1437(4) 0.5062(3) 0.1009(17) Uani 1 1 d . . . . .
H48 H 0.165166 0.157204 0.545759 0.121 Uiso 1 1 calc R . . . .
C49 C 0.2350(2) 0.2123(2) 0.47396(17) 0.0612(9) Uani 1 1 d . . . . .
C50 C 0.2337(3) 0.3057(3) 0.50168(19) 0.0857(13) Uani 1 1 d . . . . .
H50A H 0.231349 0.348234 0.463294 0.103 Uiso 1 1 calc R . . . .
H50B H 0.181466 0.313646 0.524813 0.103 Uiso 1 1 calc R . . . .
C51 C 0.3079(4) 0.3292(4) 0.5505(3) 0.1194(18) Uani 1 1 d . . . . .
H51A H 0.360239 0.318483 0.529040 0.179 Uiso 1 1 calc GR . . . .
H51B H 0.307282 0.292141 0.591159 0.179 Uiso 1 1 calc GR . . . .
H51C H 0.304683 0.392289 0.563008 0.179 Uiso 1 1 calc GR . . . .
C35A C 0.4769(4) 0.5858(5) 0.4392(3) 0.0594(16) Uiso 0.5 1 d . . P A 1
H35D H 0.481683 0.647796 0.424237 0.089 Uiso 0.5 1 calc GR . P A 1
H35E H 0.522456 0.550289 0.422481 0.089 Uiso 0.5 1 calc GR . P A 1
H35F H 0.481147 0.583738 0.488815 0.089 Uiso 0.5 1 calc GR . P A 1
C34A C 0.4163(6) 0.5280(6) 0.4010(4) 0.067(2) Uiso 0.5 1 d . . P A 2
H34C H 0.381162 0.481958 0.420725 0.081 Uiso 0.5 1 calc R . P A 2
H34D H 0.475916 0.508638 0.408071 0.081 Uiso 0.5 1 calc R . P A 2
C41A C 0.4699(6) 0.3393(7) 0.1726(5) 0.088(3) Uiso 0.5 1 d . . P D 1
H41D H 0.496012 0.389851 0.150964 0.132 Uiso 0.5 1 calc GR . P D 1
H41E H 0.473281 0.286018 0.144258 0.132 Uiso 0.5 1 calc GR . P D 1
H41F H 0.499748 0.328321 0.217164 0.132 Uiso 0.5 1 calc GR . P D 1
C45A C 0.2867(7) -0.0184(8) 0.3047(6) 0.106(3) Uiso 0.5 1 d . . P G 1
H45D H 0.262607 -0.047438 0.342895 0.159 Uiso 0.5 1 calc GR . P G 1
H45E H 0.333871 -0.054099 0.290882 0.159 Uiso 0.5 1 calc GR . P G 1
H45F H 0.243330 -0.013317 0.266600 0.159 Uiso 0.5 1 calc GR . P G 1

loop_
_atom_site_aniso_label
_atom_site_aniso_U_11
_atom_site_aniso_U_22
_atom_site_aniso_U_33
_atom_site_aniso_U_23
_atom_site_aniso_U_13
_atom_site_aniso_U_12
Pd1 0.03276(10) 0.03409(11) 0.03974(11) -0.00111(8) 0.00034(7) 0.00289(8)
Cl00 0.0662(5) 0.0708(6) 0.1028(7) -0.0477(5) -0.0135(5) 0.0166(4)
Cl02 0.0582(4) 0.0481(4) 0.0616(4) -0.0159(3) -0.0116(3) 0.0069(3)
P1 0.0343(3) 0.0364(4) 0.0386(3) -0.0005(3) 0.0004(3) 0.0024(3)
N1 0.0359(11) 0.0484(13) 0.0390(11) 0.0095(10) -0.0015(9) -0.0008(10)
N2 0.0340(11) 0.0371(12) 0.0411(11) 0.0042(9) 0.0034(9) 0.0040(9)
C1 0.0355(12) 0.0392(14) 0.0346(12) -0.0012(11) 0.0031(10) 0.0004(11)
C2 0.0370(13) 0.0456(15) 0.0393(13) 0.0017(12) -0.0008(10) 0.0041(11)
C3 0.0346(13) 0.0552(17) 0.0385(13) 0.0063(12) -0.0020(10) 0.0021(12)
C4 0.0362(14) 0.0650(19) 0.0423(14) -0.0016(13) -0.0009(11) 0.0012(13)
C5 0.0433(17) 0.089(3) 0.063(2) 0.0112(18) 0.0033(14) -0.0072(16)
C6 0.0395(17) 0.110(3) 0.086(3) 0.008(2) -0.0002(17) -0.0140(19)
C7 0.0381(17) 0.105(3) 0.085(3) -0.007(2) -0.0099(17) 0.0041(19)
C8 0.0442(17) 0.079(2) 0.0591(18) -0.0094(17) -0.0117(14) 0.0126(16)
C9 0.0380(14) 0.0591(18) 0.0430(14) -0.0062(13) -0.0044(11) 0.0062(13)
C10 0.0461(15) 0.0479(16) 0.0398(13) -0.0033(12) -0.0023(11) 0.0102(12)
C11 0.0609(19) 0.0532(19) 0.0611(19) 0.0069(15) -0.0092(15) 0.0103(15)
C12 0.084(3) 0.065(2) 0.074(2) 0.0116(18) -0.024(2) 0.020(2)
C13 0.058(2) 0.082(3) 0.083(3) 0.000(2) -0.0252(19) 0.020(2)
C14 0.0419(14) 0.0476(16) 0.0388(13) 0.0018(12) -0.0006(11) 0.0020(12)
C15 0.0461(16) 0.0593(19) 0.0593(18) 0.0175(15) 0.0016(13) 0.0033(14)
C16 0.059(2) 0.074(2) 0.080(2) 0.0270(19) 0.0068(18) -0.0080(18)
C17 0.079(2) 0.068(2) 0.071(2) 0.0299(19) -0.0011(19) -0.0035(19)
C18 0.070(2) 0.087(3) 0.082(3) 0.040(2) -0.019(2) 0.001(2)
C19 0.0505(18) 0.074(2) 0.069(2) 0.0251(18) -0.0097(15) -0.0010(16)
C20 0.0469(15) 0.0423(16) 0.0490(15) -0.0028(12) -0.0082(12) 0.0012(12)
C21 0.089(3) 0.092(3) 0.058(2) 0.004(2) -0.0062(18) -0.042(2)
C22 0.120(4) 0.109(4) 0.090(3) 0.011(3) -0.013(3) -0.069(3)
C23 0.139(4) 0.070(3) 0.077(3) -0.003(2) -0.035(3) -0.033(3)
C24 0.149(5) 0.113(4) 0.069(3) -0.035(3) -0.006(3) -0.031(4)
C25 0.091(3) 0.113(3) 0.062(2) -0.035(2) 0.012(2) -0.029(3)
C26 0.0358(13) 0.0393(14) 0.0399(13) -0.0019(11) 0.0001(10) -0.0005(11)
C27 0.0563(17) 0.0449(16) 0.0535(16) 0.0090(13) 0.0074(14) 0.0065(14)
C28 0.064(2) 0.067(2) 0.0474(16) 0.0103(15) 0.0114(14) -0.0055(17)
C29 0.063(2) 0.072(2) 0.0531(18) -0.0095(16) 0.0184(15) 0.0027(17)
C30 0.087(3) 0.065(2) 0.072(2) 0.0003(18) 0.028(2) 0.030(2)
C31 0.068(2) 0.0505(18) 0.0554(17) 0.0082(14) 0.0158(15) 0.0204(15)
C32 0.0374(14) 0.064(2) 0.0473(15) 0.0205(14) -0.0011(12) -0.0073(13)
C33 0.076(2) 0.063(2) 0.067(2) 0.0214(18) -0.0135(18) -0.0288(18)
C36 0.127(4) 0.075(3) 0.102(3) 0.038(3) -0.025(3) -0.050(3)
C37 0.117(4) 0.108(4) 0.109(4) 0.067(3) -0.015(3) -0.045(3)
C38 0.070(2) 0.134(4) 0.061(2) 0.050(3) 0.0041(18) -0.004(3)
C39 0.0426(16) 0.095(3) 0.0499(17) 0.0223(18) 0.0046(13) 0.0043(16)
C40 0.076(2) 0.131(4) 0.0445(18) 0.004(2) 0.0043(17) 0.029(2)
C42 0.0373(13) 0.0398(15) 0.0558(16) 0.0112(13) 0.0011(12) 0.0068(11)
C43 0.0500(18) 0.0427(17) 0.091(2) 0.0029(17) -0.0116(17) 0.0075(14)
C44 0.097(3) 0.060(2) 0.119(3) -0.036(2) -0.008(3) 0.016(2)
C46 0.074(3) 0.047(2) 0.158(5) 0.033(3) -0.029(3) -0.008(2)
C47 0.070(3) 0.114(5) 0.176(6) 0.090(4) 0.005(3) -0.010(3)
C48 0.071(3) 0.130(4) 0.107(3) 0.066(3) 0.034(2) 0.015(3)
C49 0.0525(18) 0.073(2) 0.0593(18) 0.0207(17) 0.0132(15) 0.0148(16)
C50 0.109(3) 0.094(3) 0.058(2) 0.002(2) 0.029(2) 0.038(3)
C51 0.120(4) 0.090(4) 0.149(5) -0.024(3) 0.009(4) 0.000(3)

loop_
_atom_type_symbol
_atom_type_description
_atom_type_scat_dispersion_real
_atom_type_scat_dispersion_imag
_atom_type_scat_source
C C 0.0033 0.0016 'International Tables Vol C Tables 4.2.6.8 and 6.1.1.4'
H H 0.0000 0.0000 'International Tables Vol C Tables 4.2.6.8 and 6.1.1.4'
N N 0.0061 0.0033 'International Tables Vol C Tables 4.2.6.8 and 6.1.1.4'
P P 0.1023 0.0942 'International Tables Vol C Tables 4.2.6.8 and 6.1.1.4'
Cl Cl 0.1484 0.1585 'International Tables Vol C Tables 4.2.6.8 and 6.1.1.4'
Pd Pd -0.9988 1.0072 'International Tables Vol C Tables 4.2.6.8 and 6.1.1.4'

loop_
_geom_angle_atom_site_label_1
_geom_angle_atom_site_label_2
_geom_angle_atom_site_label_3
_geom_angle
_geom_angle_site_symmetry_1
_geom_angle_site_symmetry_3
_geom_angle_publ_flag
Cl00 Pd1 Cl02 179.59(3) . . ?
Cl00 Pd1 P1 93.19(3) . . ?
Cl02 Pd1 P1 86.44(3) . . ?
C1 Pd1 Cl00 90.09(7) . . ?
C1 Pd1 Cl02 90.30(7) . . ?
C1 Pd1 P1 175.30(7) . . ?
C14 P1 Pd1 110.32(9) . . ?
C14 P1 C20 101.80(13) . . ?
C14 P1 C26 108.84(12) . . ?
C20 P1 Pd1 119.53(9) . . ?
C26 P1 Pd1 110.83(8) . . ?
C26 P1 C20 104.78(13) . . ?
C1 N1 C3 109.7(2) . . ?
C1 N1 C32 125.9(2) . . ?
C3 N1 C32 124.2(2) . . ?
C1 N2 C2 109.7(2) . . ?
C1 N2 C42 128.0(2) . . ?
C2 N2 C42 122.2(2) . . ?
N1 C1 Pd1 124.31(18) . . ?
N2 C1 Pd1 129.91(18) . . ?
N2 C1 N1 105.8(2) . . ?
N2 C2 C10 142.1(3) . . ?
C3 C2 N2 107.5(2) . . ?
C3 C2 C10 110.4(2) . . ?
N1 C3 C4 142.2(3) . . ?
C2 C3 N1 107.3(2) . . ?
C2 C3 C4 110.5(2) . . ?
C5 C4 C3 137.9(3) . . ?
C5 C4 C9 119.1(3) . . ?
C9 C4 C3 103.0(2) . . ?
C4 C5 H5 120.6 . . ?
C4 C5 C6 118.7(3) . . ?
C6 C5 H5 120.6 . . ?
C5 C6 H6 119.0 . . ?
C7 C6 C5 121.9(3) . . ?
C7 C6 H6 119.0 . . ?
C6 C7 H7 119.4 . . ?
C6 C7 C8 121.2(3) . . ?
C8 C7 H7 119.4 . . ?
C9 C8 C7 115.8(3) . . ?
C9 C8 C13 116.2(3) . . ?
C13 C8 C7 128.0(3) . . ?
C4 C9 C10 113.1(2) . . ?
C8 C9 C4 123.2(3) . . ?
C8 C9 C10 123.6(3) . . ?
C9 C10 C2 103.0(2) . . ?
C11 C10 C2 138.2(3) . . ?
C11 C10 C9 118.8(3) . . ?
C10 C11 H11 121.0 . . ?
C10 C11 C12 118.0(3) . . ?
C12 C11 H11 121.0 . . ?
C11 C12 H12 118.5 . . ?
C13 C12 C11 122.9(3) . . ?
C13 C12 H12 118.5 . . ?
C8 C13 H13 119.8 . . ?
C12 C13 C8 120.4(3) . . ?
C12 C13 H13 119.8 . . ?
C15 C14 P1 120.0(2) . . ?
C15 C14 C19 118.5(3) . . ?
C19 C14 P1 121.4(2) . . ?
C14 C15 H15 119.9 . . ?
C14 C15 C16 120.2(3) . . ?
C16 C15 H15 119.9 . . ?
C15 C16 H16 119.6 . . ?
C17 C16 C15 120.7(3) . . ?
C17 C16 H16 119.6 . . ?
C16 C17 H17 120.1 . . ?
C16 C17 C18 119.8(3) . . ?
C18 C17 H17 120.1 . . ?
C17 C18 H18 119.9 . . ?
C17 C18 C19 120.2(3) . . ?
C19 C18 H18 119.9 . . ?
C14 C19 H19 119.8 . . ?
C18 C19 C14 120.5(3) . . ?
C18 C19 H19 119.8 . . ?
C21 C20 P1 123.1(2) . . ?
C21 C20 C25 118.3(3) . . ?
C25 C20 P1 118.5(3) . . ?
C20 C21 H21 120.0 . . ?
C20 C21 C22 120.0(4) . . ?
C22 C21 H21 120.0 . . ?
C21 C22 H22 119.5 . . ?
C23 C22 C21 121.0(4) . . ?
C23 C22 H22 119.5 . . ?
C22 C23 H23 120.5 . . ?
C22 C23 C24 119.0(4) . . ?
C24 C23 H23 120.5 . . ?
C23 C24 H24 119.6 . . ?
C23 C24 C25 120.8(4) . . ?
C25 C24 H24 119.6 . . ?
C20 C25 C24 120.8(4) . . ?
C20 C25 H25 119.6 . . ?
C24 C25 H25 119.6 . . ?
C27 C26 P1 117.5(2) . . ?
C31 C26 P1 123.9(2) . . ?
C31 C26 C27 118.6(3) . . ?
C26 C27 H27 119.7 . . ?
C26 C27 C28 120.6(3) . . ?
C28 C27 H27 119.7 . . ?
C27 C28 H28 119.8 . . ?
C29 C28 C27 120.3(3) . . ?
C29 C28 H28 119.8 . . ?
C28 C29 H29 120.2 . . ?
C28 C29 C30 119.5(3) . . ?
C30 C29 H29 120.2 . . ?
C29 C30 H30 119.5 . . ?
C29 C30 C31 121.0(3) . . ?
C31 C30 H30 119.5 . . ?
C26 C31 C30 119.9(3) . . ?
C26 C31 H31 120.0 . . ?
C30 C31 H31 120.0 . . ?
C33 C32 N1 118.2(3) . . ?
C33 C32 C39 123.3(3) . . ?
C39 C32 N1 118.5(3) . . ?
C32 C33 C34B 125.7(4) . . ?
C32 C33 C36 117.6(4) . . ?
C32 C33 C34A 117.1(4) . . ?
C36 C33 C34B 116.2(4) . . ?
C36 C33 C34A 124.0(5) . . ?
C33 C34B H34A 110.5 . . ?
C33 C34B H34B 110.5 . . ?
H34A C34B H34B 108.6 . . ?
C35A C34B C33 106.4(5) . . ?
C35A C34B H34A 110.5 . . ?
C35A C34B H34B 110.5 . . ?
H35A C35B H35B 109.5 . . ?
H35A C35B H35C 109.5 . . ?
H35B C35B H35C 109.5 . . ?
C34A C35B H35A 109.5 . . ?
C34A C35B H35B 109.5 . . ?
C34A C35B H35C 109.5 . . ?
C33 C36 H36 119.6 . . ?
C37 C36 C33 120.9(5) . . ?
C37 C36 H36 119.6 . . ?
C36 C37 H37 119.5 . . ?
C36 C37 C38 121.1(4) . . ?
C38 C37 H37 119.5 . . ?
C37 C38 H38 119.3 . . ?
C37 C38 C39 121.4(4) . . ?
C39 C38 H38 119.3 . . ?
C32 C39 C38 115.8(4) . . ?
C32 C39 C40 122.8(3) . . ?
C38 C39 C40 121.4(3) . . ?
C39 C40 H40C 106.8 . . ?
C39 C40 H40D 106.8 . . ?
C39 C40 H40A 111.2 . . ?
C39 C40 H40B 111.2 . . ?
C39 C40 C41B 122.1(5) . . ?
C39 C40 C41A 102.8(5) . . ?
H40C C40 H40D 106.6 . . ?
H40A C40 H40B 109.1 . . ?
C41B C40 H40C 106.8 . . ?
C41B C40 H40D 106.8 . . ?
C41A C40 H40A 111.2 . . ?
C41A C40 H40B 111.2 . . ?
C40 C41B H41A 109.5 . . ?
C40 C41B H41B 109.5 . . ?
C40 C41B H41C 109.5 . . ?
H41A C41B H41B 109.5 . . ?
H41A C41B H41C 109.5 . . ?
H41B C41B H41C 109.5 . . ?
C43 C42 N2 118.2(3) . . ?
C43 C42 C49 122.9(3) . . ?
C49 C42 N2 118.8(3) . . ?
C42 C43 C44 120.9(3) . . ?
C42 C43 C46 116.5(4) . . ?
C46 C43 C44 122.7(4) . . ?
C43 C44 H44C 105.7 . . ?
C43 C44 H44D 105.7 . . ?
C43 C44 H44A 110.8 . . ?
C43 C44 H44B 110.8 . . ?
C43 C44 C45A 104.8(5) . . ?
H44C C44 H44D 106.1 . . ?
H44A C44 H44B 108.9 . . ?
C45B C44 C43 126.5(7) . . ?
C45B C44 H44C 105.7 . . ?
C45B C44 H44D 105.7 . . ?
C45A C44 H44A 110.8 . . ?
C45A C44 H44B 110.8 . . ?
C44 C45B H45A 109.5 . . ?
C44 C45B H45B 109.5 . . ?
C44 C45B H45C 109.5 . . ?
H45A C45B H45B 109.5 . . ?
H45A C45B H45C 109.5 . . ?
H45B C45B H45C 109.5 . . ?
C43 C46 H46 119.3 . . ?
C47 C46 C43 121.5(4) . . ?
C47 C46 H46 119.3 . . ?
C46 C47 H47 119.7 . . ?
C48 C47 C46 120.5(4) . . ?
C48 C47 H47 119.7 . . ?
C47 C48 H48 119.3 . . ?
C47 C48 C49 121.5(5) . . ?
C49 C48 H48 119.3 . . ?
C42 C49 C50 123.6(3) . . ?
C48 C49 C42 117.1(4) . . ?
C48 C49 C50 119.3(4) . . ?
C49 C50 H50A 108.6 . . ?
C49 C50 H50B 108.6 . . ?
H50A C50 H50B 107.6 . . ?
C51 C50 C49 114.7(4) . . ?
C51 C50 H50A 108.6 . . ?
C51 C50 H50B 108.6 . . ?
C50 C51 H51A 109.5 . . ?
C50 C51 H51B 109.5 . . ?
C50 C51 H51C 109.5 . . ?
H51A C51 H51B 109.5 . . ?
H51A C51 H51C 109.5 . . ?
H51B C51 H51C 109.5 . . ?
C34B C35A H35D 109.5 . . ?
C34B C35A H35E 109.5 . . ?
C34B C35A H35F 109.5 . . ?
H35D C35A H35E 109.5 . . ?
H35D C35A H35F 109.5 . . ?
H35E C35A H35F 109.5 . . ?
C33 C34A H34C 109.1 . . ?
C33 C34A H34D 109.1 . . ?
C35B C34A C33 112.4(8) . . ?
C35B C34A H34C 109.1 . . ?
C35B C34A H34D 109.1 . . ?
H34C C34A H34D 107.9 . . ?
C40 C41A H41D 109.5 . . ?
C40 C41A H41E 109.5 . . ?
C40 C41A H41F 109.5 . . ?
H41D C41A H41E 109.5 . . ?
H41D C41A H41F 109.5 . . ?
H41E C41A H41F 109.5 . . ?
C44 C45A H45D 109.5 . . ?
C44 C45A H45E 109.5 . . ?
C44 C45A H45F 109.5 . . ?
H45D C45A H45E 109.5 . . ?
H45D C45A H45F 109.5 . . ?
H45E C45A H45F 109.5 . . ?

loop_
_geom_bond_atom_site_label_1
_geom_bond_atom_site_label_2
_geom_bond_distance
_geom_bond_site_symmetry_2
_geom_bond_publ_flag
Pd1 Cl00 2.2785(8) . ?
Pd1 Cl02 2.2960(7) . ?
Pd1 P1 2.3166(7) . ?
Pd1 C1 2.036(2) . ?
P1 C14 1.812(3) . ?
P1 C20 1.822(3) . ?
P1 C26 1.815(3) . ?
N1 C1 1.365(3) . ?
N1 C3 1.376(3) . ?
N1 C32 1.447(3) . ?
N2 C1 1.354(3) . ?
N2 C2 1.380(3) . ?
N2 C42 1.443(3) . ?
C2 C3 1.344(4) . ?
C2 C10 1.461(4) . ?
C3 C4 1.463(4) . ?
C4 C5 1.358(4) . ?
C4 C9 1.412(4) . ?
C5 H5 0.9300 . ?
C5 C6 1.413(5) . ?
C6 H6 0.9300 . ?
C6 C7 1.352(5) . ?
C7 H7 0.9300 . ?
C7 C8 1.416(5) . ?
C8 C9 1.389(4) . ?
C8 C13 1.406(5) . ?
C9 C10 1.420(4) . ?
C10 C11 1.355(4) . ?
C11 H11 0.9300 . ?
C11 C12 1.420(5) . ?
C12 H12 0.9300 . ?
C12 C13 1.358(5) . ?
C13 H13 0.9300 . ?
C14 C15 1.374(4) . ?
C14 C19 1.391(4) . ?
C15 H15 0.9300 . ?
C15 C16 1.383(4) . ?
C16 H16 0.9300 . ?
C16 C17 1.358(5) . ?
C17 H17 0.9300 . ?
C17 C18 1.367(5) . ?
C18 H18 0.9300 . ?
C18 C19 1.374(5) . ?
C19 H19 0.9300 . ?
C20 C21 1.355(4) . ?
C20 C25 1.370(4) . ?
C21 H21 0.9300 . ?
C21 C22 1.400(5) . ?
C22 H22 0.9300 . ?
C22 C23 1.339(6) . ?
C23 H23 0.9300 . ?
C23 C24 1.351(6) . ?
C24 H24 0.9300 . ?
C24 C25 1.374(5) . ?
C25 H25 0.9300 . ?
C26 C27 1.377(4) . ?
C26 C31 1.372(4) . ?
C27 H27 0.9300 . ?
C27 C28 1.384(4) . ?
C28 H28 0.9300 . ?
C28 C29 1.352(5) . ?
C29 H29 0.9300 . ?
C29 C30 1.360(5) . ?
C30 H30 0.9300 . ?
C30 C31 1.381(4) . ?
C31 H31 0.9300 . ?
C32 C33 1.387(5) . ?
C32 C39 1.394(4) . ?
C33 C34B 1.602(7) . ?
C33 C36 1.388(5) . ?
C33 C34A 1.434(8) . ?
C34B H34A 0.9700 . ?
C34B H34B 0.9700 . ?
C34B C35A 1.574(9) . ?
C35B H35A 0.9600 . ?
C35B H35B 0.9600 . ?
C35B H35C 0.9600 . ?
C35B C34A 1.426(14) . ?
C36 H36 0.9300 . ?
C36 C37 1.355(6) . ?
C37 H37 0.9300 . ?
C37 C38 1.362(7) . ?
C38 H38 0.9300 . ?
C38 C39 1.408(5) . ?
C39 C40 1.483(5) . ?
C40 H40C 0.9700 . ?
C40 H40D 0.9700 . ?
C40 H40A 0.9700 . ?
C40 H40B 0.9700 . ?
C40 C41B 1.557(9) . ?
C40 C41A 1.560(9) . ?
C41B H41A 0.9600 . ?
C41B H41B 0.9600 . ?
C41B H41C 0.9600 . ?
C42 C43 1.377(4) . ?
C42 C49 1.386(4) . ?
C43 C44 1.495(5) . ?
C43 C46 1.401(5) . ?
C44 H44C 0.9700 . ?
C44 H44D 0.9700 . ?
C44 H44A 0.9700 . ?
C44 H44B 0.9700 . ?
C44 C45B 1.436(14) . ?
C44 C45A 1.566(11) . ?
C45B H45A 0.9600 . ?
C45B H45B 0.9600 . ?
C45B H45C 0.9600 . ?
C46 H46 0.9300 . ?
C46 C47 1.351(7) . ?
C47 H47 0.9300 . ?
C47 C48 1.345(7) . ?
C48 H48 0.9300 . ?
C48 C49 1.385(5) . ?
C49 C50 1.475(5) . ?
C50 H50A 0.9700 . ?
C50 H50B 0.9700 . ?
C50 C51 1.471(6) . ?
C51 H51A 0.9600 . ?
C51 H51B 0.9600 . ?
C51 H51C 0.9600 . ?
C35A H35D 0.9600 . ?
C35A H35E 0.9600 . ?
C35A H35F 0.9600 . ?
C34A H34C 0.9700 . ?
C34A H34D 0.9700 . ?
C41A H41D 0.9600 . ?
C41A H41E 0.9600 . ?
C41A H41F 0.9600 . ?
C45A H45D 0.9600 . ?
C45A H45E 0.9600 . ?
C45A H45F 0.9600 . ?

loop_
_geom_torsion_atom_site_label_1
_geom_torsion_atom_site_label_2
_geom_torsion_atom_site_label_3
_geom_torsion_atom_site_label_4
_geom_torsion
_geom_torsion_site_symmetry_1
_geom_torsion_site_symmetry_2
_geom_torsion_site_symmetry_3
_geom_torsion_site_symmetry_4
_geom_torsion_publ_flag
Pd1 P1 C14 C15 -2.0(3) . . . . ?
Pd1 P1 C14 C19 174.6(2) . . . . ?
Pd1 P1 C20 C21 102.7(3) . . . . ?
Pd1 P1 C20 C25 -74.4(3) . . . . ?
Pd1 P1 C26 C27 -43.6(2) . . . . ?
Pd1 P1 C26 C31 134.3(2) . . . . ?
P1 C14 C15 C16 176.0(3) . . . . ?
P1 C14 C19 C18 -177.2(3) . . . . ?
P1 C20 C21 C22 -176.1(3) . . . . ?
P1 C20 C25 C24 177.6(4) . . . . ?
P1 C26 C27 C28 179.8(2) . . . . ?
P1 C26 C31 C30 -179.6(3) . . . . ?
N1 C3 C4 C5 -1.9(7) . . . . ?
N1 C3 C4 C9 176.8(4) . . . . ?
N1 C32 C33 C34B -7.9(6) . . . . ?
N1 C32 C33 C36 -179.1(3) . . . . ?
N1 C32 C33 C34A 13.7(6) . . . . ?
N1 C32 C39 C38 -179.9(3) . . . . ?
N1 C32 C39 C40 -1.8(4) . . . . ?
N2 C2 C3 N1 0.4(3) . . . . ?
N2 C2 C3 C4 178.4(2) . . . . ?
N2 C2 C10 C9 -177.4(3) . . . . ?
N2 C2 C10 C11 0.8(6) . . . . ?
N2 C42 C43 C44 -4.5(4) . . . . ?
N2 C42 C43 C46 174.4(3) . . . . ?
N2 C42 C49 C48 -173.0(3) . . . . ?
N2 C42 C49 C50 7.8(5) . . . . ?
C1 N1 C3 C2 -0.3(3) . . . . ?
C1 N1 C3 C4 -177.4(4) . . . . ?
C1 N1 C32 C33 97.6(3) . . . . ?
C1 N1 C32 C39 -84.2(3) . . . . ?
C1 N2 C2 C3 -0.3(3) . . . . ?
C1 N2 C2 C10 176.6(3) . . . . ?
C1 N2 C42 C43 105.5(3) . . . . ?
C1 N2 C42 C49 -79.3(4) . . . . ?
C2 N2 C1 Pd1 -179.89(18) . . . . ?
C2 N2 C1 N1 0.0(3) . . . . ?
C2 N2 C42 C43 -76.1(3) . . . . ?
C2 N2 C42 C49 99.1(3) . . . . ?
C2 C3 C4 C5 -178.8(4) . . . . ?
C2 C3 C4 C9 -0.2(3) . . . . ?
C2 C10 C11 C12 -178.7(3) . . . . ?
C3 N1 C1 Pd1 -179.88(18) . . . . ?
C3 N1 C1 N2 0.2(3) . . . . ?
C3 N1 C32 C33 -76.7(4) . . . . ?
C3 N1 C32 C39 101.6(3) . . . . ?
C3 C2 C10 C9 -0.6(3) . . . . ?
C3 C2 C10 C11 177.6(3) . . . . ?
C3 C4 C5 C6 178.1(4) . . . . ?
C3 C4 C9 C8 -178.2(3) . . . . ?
C3 C4 C9 C10 -0.2(3) . . . . ?
C4 C5 C6 C7 -0.1(6) . . . . ?
C4 C9 C10 C2 0.5(3) . . . . ?
C4 C9 C10 C11 -178.1(3) . . . . ?
C5 C4 C9 C8 0.7(5) . . . . ?
C5 C4 C9 C10 178.8(3) . . . . ?
C5 C6 C7 C8 0.3(6) . . . . ?
C6 C7 C8 C9 0.0(5) . . . . ?
C6 C7 C8 C13 -179.1(4) . . . . ?
C7 C8 C9 C4 -0.5(5) . . . . ?
C7 C8 C9 C10 -178.4(3) . . . . ?
C7 C8 C13 C12 178.3(4) . . . . ?
C8 C9 C10 C2 178.5(3) . . . . ?
C8 C9 C10 C11 -0.1(4) . . . . ?
C9 C4 C5 C6 -0.4(5) . . . . ?
C9 C8 C13 C12 -0.8(5) . . . . ?
C9 C10 C11 C12 -0.8(4) . . . . ?
C10 C2 C3 N1 -177.6(2) . . . . ?
C10 C2 C3 C4 0.5(3) . . . . ?
C10 C11 C12 C13 0.8(6) . . . . ?
C11 C12 C13 C8 0.0(6) . . . . ?
C13 C8 C9 C4 178.7(3) . . . . ?
C13 C8 C9 C10 0.9(5) . . . . ?
C14 P1 C20 C21 -135.6(3) . . . . ?
C14 P1 C20 C25 47.3(3) . . . . ?
C14 P1 C26 C27 -165.1(2) . . . . ?
C14 P1 C26 C31 12.8(3) . . . . ?
C14 C15 C16 C17 1.0(6) . . . . ?
C15 C14 C19 C18 -0.6(5) . . . . ?
C15 C16 C17 C18 -0.2(6) . . . . ?
C16 C17 C18 C19 -1.0(7) . . . . ?
C17 C18 C19 C14 1.4(6) . . . . ?
C19 C14 C15 C16 -0.6(5) . . . . ?
C20 P1 C14 C15 -129.9(3) . . . . ?
C20 P1 C14 C19 46.7(3) . . . . ?
C20 P1 C26 C27 86.6(2) . . . . ?
C20 P1 C26 C31 -95.5(3) . . . . ?
C20 C21 C22 C23 -1.1(8) . . . . ?
C21 C20 C25 C24 0.4(7) . . . . ?
C21 C22 C23 C24 -0.2(8) . . . . ?
C22 C23 C24 C25 1.6(8) . . . . ?
C23 C24 C25 C20 -1.8(8) . . . . ?
C25 C20 C21 C22 1.0(6) . . . . ?
C26 P1 C14 C15 119.8(2) . . . . ?
C26 P1 C14 C19 -63.6(3) . . . . ?
C26 P1 C20 C21 -22.2(3) . . . . ?
C26 P1 C20 C25 160.7(3) . . . . ?
C26 C27 C28 C29 -0.7(5) . . . . ?
C27 C26 C31 C30 -1.8(5) . . . . ?
C27 C28 C29 C30 -0.3(5) . . . . ?
C28 C29 C30 C31 0.3(6) . . . . ?
C29 C30 C31 C26 0.8(6) . . . . ?
C31 C26 C27 C28 1.8(4) . . . . ?
C32 N1 C1 Pd1 5.2(4) . . . . ?
C32 N1 C1 N2 -174.8(2) . . . . ?
C32 N1 C3 C2 174.7(3) . . . . ?
C32 N1 C3 C4 -2.3(6) . . . . ?
C32 C33 C34B C35A 120.5(5) . . . . ?
C32 C33 C36 C37 -1.7(7) . . . . ?
C32 C33 C34A C35B -167.2(8) . . . . ?
C32 C39 C40 C41B -70.9(6) . . . . ?
C32 C39 C40 C41A -93.3(5) . . . . ?
C33 C32 C39 C38 -1.8(5) . . . . ?
C33 C32 C39 C40 176.4(3) . . . . ?
C33 C36 C37 C38 -0.3(8) . . . . ?
C34B C33 C36 C37 -173.7(5) . . . . ?
C36 C33 C34B C35A -68.2(6) . . . . ?
C36 C33 C34A C35B 26.5(11) . . . . ?
C36 C37 C38 C39 1.4(8) . . . . ?
C37 C38 C39 C32 -0.4(6) . . . . ?
C37 C38 C39 C40 -178.5(4) . . . . ?
C38 C39 C40 C41B 107.1(6) . . . . ?
C38 C39 C40 C41A 84.7(5) . . . . ?
C39 C32 C33 C34B 174.0(4) . . . . ?
C39 C32 C33 C36 2.8(5) . . . . ?
C39 C32 C33 C34A -164.4(5) . . . . ?
C42 N2 C1 Pd1 -1.3(4) . . . . ?
C42 N2 C1 N1 178.6(2) . . . . ?
C42 N2 C2 C3 -178.9(2) . . . . ?
C42 N2 C2 C10 -2.1(5) . . . . ?
C42 C43 C44 C45B -141.4(8) . . . . ?
C42 C43 C44 C45A -169.2(5) . . . . ?
C42 C43 C46 C47 -1.5(6) . . . . ?
C42 C49 C50 C51 -86.7(5) . . . . ?
C43 C42 C49 C48 2.0(5) . . . . ?
C43 C42 C49 C50 -177.3(3) . . . . ?
C43 C46 C47 C48 2.2(7) . . . . ?
C44 C43 C46 C47 177.4(4) . . . . ?
C46 C43 C44 C45B 39.8(10) . . . . ?
C46 C43 C44 C45A 11.9(7) . . . . ?
C46 C47 C48 C49 -0.7(8) . . . . ?
C47 C48 C49 C42 -1.3(6) . . . . ?
C47 C48 C49 C50 177.9(4) . . . . ?
C48 C49 C50 C51 94.1(5) . . . . ?
C49 C42 C43 C44 -179.5(3) . . . . ?
C49 C42 C43 C46 -0.6(5) . . . . ?
C34A C33 C36 C37 164.5(6) . . . . ?
